data_4135457
loop_
_publ_author_name
'Bai, Zibo'
'Zhang, Heng'
'Wang, Hao'
'Yu, Hanrui'
'Chen, Gong'
'He, Gang'

_publ_section_title
;
 Enantioselective Alkylamination of Unactivated Alkenes under Copper
 Catalysis
;
_journal_name_full 'Journal of the American Chemical Society'
_journal_paper_doi 10.1021/jacs.0c12333
_journal_year 2020
_chemical_absolute_configuration ad
_chemical_formula_moiety 'C26 H21 I N2 O'
_chemical_formula_sum 'C26 H22 I N2 O'
_chemical_formula_weight 505.35
_space_group_crystal_system orthorhombic
_space_group_IT_number 19
_space_group_name_Hall 'P 2ac 2ab'
_space_group_name_H-M_alt 'P 21 21 21'
_atom_sites_solution_hydrogens geom
_atom_sites_solution_primary dual
_audit_creation_date 2020-07-14
_audit_creation_method
;
Olex2 1.2
(compiled 2018.05.29 svn.r3508 for OlexSys, GUI svn.r5506)
;
_cell_angle_alpha 90
_cell_angle_beta 90
_cell_angle_gamma 90
_cell_formula_units_Z 4
_cell_length_a 8.3770(6)
_cell_length_b 11.5240(8)
_cell_length_c 22.2398(12)
_cell_measurement_reflns_used 9932
_cell_measurement_temperature 113(2)
_cell_measurement_theta_max 32.5720
_cell_measurement_theta_min 1.8330
_cell_volume 2147.0(2)
_computing_cell_refinement 'CrysAlisPro 1.171.38.46 (Rigaku OD, 2015)'
_computing_data_collection CrystalClear(Rigaku,2008)
_computing_data_reduction 'CrysAlisPro 1.171.38.46 (Rigaku OD, 2015)'
_computing_molecular_graphics 'Olex2 (Dolomanov et al., 2009)'
_computing_publication_material 'Olex2 (Dolomanov et al., 2009)'
_computing_structure_refinement 'ShelXL (Sheldrick, 2015)'
_computing_structure_solution 'ShelXT (Sheldrick, 2015)'
_diffrn_ambient_temperature 113.15
_diffrn_detector 'CCD plate'
_diffrn_measured_fraction_theta_full 0.999
_diffrn_measured_fraction_theta_max 0.999
_diffrn_measurement_details
;
List of Runs (angles in degrees, time in seconds):

  # Type    Start    End  Width  t~exp~   \w     \q     \k     \f   Frames
--------------------------------------------------------------------------
  1  \w   -115.00  65.00   1.00    6.00    --  -25.00  45.00   0.00  180
  2  \w   -115.00  35.00   1.00    6.00    --  -25.00  45.00  90.00  150
  3  \w   -115.00   5.00   1.00    6.00    --  -25.00  45.00 180.00  120
;
_diffrn_measurement_device 'abstract diffractometer'
_diffrn_measurement_device_type 'Rigaku Saturn 70 CCD'
_diffrn_measurement_method '\w scans'
_diffrn_orient_matrix_type 'CrysAlisPro convention (1999,Acta A55,543-557)'
_diffrn_orient_matrix_UB_11 -0.0060685000
_diffrn_orient_matrix_UB_12 -0.0033403000
_diffrn_orient_matrix_UB_13 -0.0317622000
_diffrn_orient_matrix_UB_21 0.0277728000
_diffrn_orient_matrix_UB_22 0.0579995000
_diffrn_orient_matrix_UB_23 -0.0024436000
_diffrn_orient_matrix_UB_31 0.0797156000
_diffrn_orient_matrix_UB_32 -0.0204230000
_diffrn_orient_matrix_UB_33 -0.0015889000
_diffrn_radiation_monochromator confocal
_diffrn_radiation_probe x-ray
_diffrn_radiation_type MoK\a
_diffrn_radiation_wavelength 0.71073
_diffrn_reflns_av_R_equivalents 0.0749
_diffrn_reflns_av_unetI/netI 0.0496
_diffrn_reflns_Laue_measured_fraction_full 0.999
_diffrn_reflns_Laue_measured_fraction_max 0.999
_diffrn_reflns_limit_h_max 10
_diffrn_reflns_limit_h_min -9
_diffrn_reflns_limit_k_max 14
_diffrn_reflns_limit_k_min -14
_diffrn_reflns_limit_l_max 27
_diffrn_reflns_limit_l_min -27
_diffrn_reflns_number 18232
_diffrn_reflns_point_group_measured_fraction_full 0.998
_diffrn_reflns_point_group_measured_fraction_max 0.999
_diffrn_reflns_theta_full 25.242
_diffrn_reflns_theta_max 26.368
_diffrn_reflns_theta_min 1.990
_diffrn_source 'rotating anode'
_diffrn_source_type 'Enhance (Mo) X-ray Source'
_exptl_absorpt_coefficient_mu 1.512
_exptl_absorpt_correction_T_max 1.00000
_exptl_absorpt_correction_T_min 0.66179
_exptl_absorpt_correction_type multi-scan
_exptl_absorpt_process_details 'CrysAlisPro 1.171.38.46 (Rigaku Oxford Diffraction, 2015)'
_exptl_crystal_density_diffrn 1.563
_exptl_crystal_description block
_exptl_crystal_F_000 1012
_exptl_crystal_size_max 0.2
_exptl_crystal_size_mid 0.18
_exptl_crystal_size_min 0.16
_refine_diff_density_max 0.905
_refine_diff_density_min -0.706
_refine_diff_density_rms 0.121
_refine_ls_abs_structure_details
;
 Flack x determined using 1533 quotients [(I+)-(I-)]/[(I+)+(I-)]
 (Parsons, Flack and Wagner, Acta Cryst. B69 (2013) 249-259).
;
_refine_ls_abs_structure_Flack -0.05(2)
_refine_ls_extinction_method none
_refine_ls_goodness_of_fit_ref 1.089
_refine_ls_hydrogen_treatment constr
_refine_ls_matrix_type full
_refine_ls_number_parameters 271
_refine_ls_number_reflns 4393
_refine_ls_number_restraints 0
_refine_ls_restrained_S_all 1.089
_refine_ls_R_factor_all 0.0452
_refine_ls_R_factor_gt 0.0399
_refine_ls_shift/su_max 0.001
_refine_ls_shift/su_mean 0.000
_refine_ls_structure_factor_coef Fsqd
_refine_ls_weighting_details 'w=1/[\s^2^(Fo^2^)+(0.0475P)^2^+1.2923P] where P=(Fo^2^+2Fc^2^)/3'
_refine_ls_weighting_scheme calc
_refine_ls_wR_factor_gt 0.0927
_refine_ls_wR_factor_ref 0.0960
_reflns_Friedel_coverage 0.747
_reflns_Friedel_fraction_full 0.998
_reflns_Friedel_fraction_max 0.998
_reflns_number_gt 4058
_reflns_number_total 4393
_reflns_threshold_expression 'I > 2\s(I)'
_cod_data_source_file ja0c12333_si_005.cif
_cod_data_source_block r20200703b
_cod_database_code 4135457
_shelx_shelxl_version_number 2018/3
_chemical_oxdiff_formula 'C11 H10 N O'
_shelx_space_group_comment
;
The symmetry employed for this shelxl refinement is uniquely defined
by the following loop, which should always be used as a source of
symmetry information in preference to the above space-group names.
They are only intended as comments.
;
_shelx_estimated_absorpt_t_max 0.794
_shelx_estimated_absorpt_t_min 0.752
_reflns_odcompleteness_completeness 99.88
_reflns_odcompleteness_iscentric 1
_reflns_odcompleteness_theta 26.32
_olex2_refinement_description
;
1. Fixed Uiso
 At 1.2 times of:
  All C(H) groups, All C(H,H) groups
2.a Ternary CH refined with riding coordinates:
 C12(H12), C13(H13)
2.b Secondary CH2 refined with riding coordinates:
 C11(H11A,H11B), C20(H20A,H20B)
2.c Aromatic/amide H refined with riding coordinates:
 C2(H2), C3(H3), C4(H4), C7(H7), C8(H8), C15(H15), C16(H16), C17(H17),
 C18(H18), C19(H19), C22(H22), C23(H23), C24(H24), C25(H25), C26(H26)
;
_olex2_submission_special_instructions 'No special instructions were received'
_oxdiff_exptl_absorpt_empirical_details
;
Empirical correction (ABSPACK) includes:
- Absorption correction using spherical harmonics
- Frame scaling
- Detector area scaling
;
_oxdiff_exptl_absorpt_empirical_full_max 2.408
_oxdiff_exptl_absorpt_empirical_full_min 0.403

loop_
_space_group_symop_operation_xyz
'x, y, z'
'-x+1/2, -y, z+1/2'
'-x, y+1/2, -z+1/2'
'x+1/2, -y+1/2, -z'

loop_
_atom_site_label
_atom_site_type_symbol
_atom_site_fract_x
_atom_site_fract_y
_atom_site_fract_z
_atom_site_U_iso_or_equiv
_atom_site_adp_type
_atom_site_occupancy
_atom_site_site_symmetry_order
_atom_site_calc_flag
_atom_site_refinement_flags_posn
_atom_site_refinement_flags_adp
_atom_site_refinement_flags_occupancy
_atom_site_disorder_assembly
_atom_site_disorder_group
I1 I 0.41476(6) 1.19008(4) 0.59970(2) 0.03453(15) Uani 1 1 d . . . . .
O1 O 0.0582(6) 1.0854(4) 0.30782(19) 0.0299(10) Uani 1 1 d . . . . .
N1 N 0.2751(6) 0.9745(4) 0.3443(2) 0.0190(10) Uani 1 1 d . . . . .
N2 N 0.5854(7) 0.9606(4) 0.3908(2) 0.0261(11) Uani 1 1 d . . . . .
C1 C 0.4697(7) 1.0112(5) 0.4253(3) 0.0197(12) Uani 1 1 d . . . . .
C2 C 0.7320(8) 0.9551(6) 0.4134(3) 0.0329(16) Uani 1 1 d . . . . .
H2 H 0.813644 0.921572 0.389365 0.039 Uiso 1 1 calc R . . . .
C3 C 0.7731(9) 0.9959(7) 0.4709(3) 0.0369(17) Uani 1 1 d . . . . .
H3 H 0.879066 0.987098 0.485419 0.044 Uiso 1 1 calc R . . . .
C4 C 0.6611(8) 1.0476(6) 0.5053(3) 0.0288(15) Uani 1 1 d . . . . .
H4 H 0.688406 1.076561 0.543922 0.035 Uiso 1 1 calc R . . . .
C5 C 0.5027(7) 1.0588(5) 0.4837(3) 0.0220(13) Uani 1 1 d . . . . .
C6 C 0.3763(8) 1.1144(5) 0.5152(3) 0.0227(14) Uani 1 1 d . . . . .
C7 C 0.2266(8) 1.1218(5) 0.4904(3) 0.0242(13) Uani 1 1 d . . . . .
H7 H 0.144796 1.161942 0.511454 0.029 Uiso 1 1 calc R . . . .
C8 C 0.1924(7) 1.0711(5) 0.4343(3) 0.0229(13) Uani 1 1 d . . . . .
H8 H 0.086920 1.073729 0.418741 0.028 Uiso 1 1 calc R . . . .
C9 C 0.3118(7) 1.0177(5) 0.4021(3) 0.0170(11) Uani 1 1 d . . . . .
C10 C 0.1565(8) 1.0086(5) 0.3054(3) 0.0217(13) Uani 1 1 d . . . . .
C11 C 0.2024(9) 0.9162(5) 0.2600(3) 0.0266(14) Uani 1 1 d . . . . .
H11A H 0.243563 0.947324 0.221478 0.032 Uiso 1 1 calc R . . . .
H11B H 0.119181 0.856639 0.253162 0.032 Uiso 1 1 calc R . . . .
C12 C 0.3346(8) 0.8792(5) 0.3052(3) 0.0221(13) Uani 1 1 d . . . . .
H12 H 0.443672 0.896429 0.289228 0.027 Uiso 1 1 calc R . . . .
C13 C 0.3253(7) 0.7573(5) 0.3321(3) 0.0206(13) Uani 1 1 d . . . . .
H13 H 0.410093 0.752115 0.363651 0.025 Uiso 1 1 calc R . . . .
C14 C 0.1667(8) 0.7303(5) 0.3627(3) 0.0193(13) Uani 1 1 d . . . . .
C15 C 0.1534(8) 0.7500(5) 0.4249(3) 0.0215(13) Uani 1 1 d . . . . .
H15 H 0.241007 0.781313 0.446612 0.026 Uiso 1 1 calc R . . . .
C16 C 0.0114(8) 0.7234(5) 0.4546(3) 0.0256(14) Uani 1 1 d . . . . .
H16 H 0.003698 0.736263 0.496727 0.031 Uiso 1 1 calc R . . . .
C17 C -0.1176(8) 0.6789(6) 0.4242(3) 0.0286(14) Uani 1 1 d . . . . .
H17 H -0.213946 0.661092 0.444733 0.034 Uiso 1 1 calc R . . . .
C18 C -0.1043(9) 0.6606(5) 0.3629(3) 0.0294(15) Uani 1 1 d . . . . .
H18 H -0.192879 0.630497 0.341238 0.035 Uiso 1 1 calc R . . . .
C19 C 0.0369(7) 0.6854(6) 0.3323(2) 0.0236(12) Uani 1 1 d . . . . .
H19 H 0.043892 0.671422 0.290276 0.028 Uiso 1 1 calc R . . . .
C20 C 0.3705(8) 0.6696(5) 0.2818(3) 0.0259(14) Uani 1 1 d . . . . .
H20A H 0.296934 0.680842 0.247411 0.031 Uiso 1 1 calc R . . . .
H20B H 0.479737 0.687491 0.267558 0.031 Uiso 1 1 calc R . . . .
C21 C 0.3646(7) 0.5448(5) 0.3003(3) 0.0198(12) Uani 1 1 d . . . . .
C22 C 0.2704(8) 0.4665(5) 0.2693(3) 0.0243(13) Uani 1 1 d . . . . .
H22 H 0.207796 0.492997 0.236421 0.029 Uiso 1 1 calc R . . . .
C23 C 0.2652(9) 0.3500(6) 0.2851(3) 0.0334(16) Uani 1 1 d . . . . .
H23 H 0.199673 0.297783 0.263073 0.040 Uiso 1 1 calc R . . . .
C24 C 0.3551(8) 0.3102(7) 0.3326(3) 0.0350(16) Uani 1 1 d . . . . .
H24 H 0.351051 0.230685 0.343764 0.042 Uiso 1 1 calc R . . . .
C25 C 0.4507(9) 0.3861(6) 0.3636(3) 0.0357(18) Uani 1 1 d . . . . .
H25 H 0.514331 0.358509 0.395982 0.043 Uiso 1 1 calc R . . . .
C26 C 0.4553(8) 0.5026(6) 0.3484(3) 0.0304(15) Uani 1 1 d . . . . .
H26 H 0.520730 0.554281 0.370718 0.037 Uiso 1 1 calc R . . . .

loop_
_atom_site_aniso_label
_atom_site_aniso_U_11
_atom_site_aniso_U_22
_atom_site_aniso_U_33
_atom_site_aniso_U_23
_atom_site_aniso_U_13
_atom_site_aniso_U_12
I1 0.0382(3) 0.0475(3) 0.01785(19) -0.00365(18) -0.00299(18) -0.0149(2)
O1 0.033(3) 0.031(2) 0.026(2) -0.0013(17) -0.009(2) 0.004(2)
N1 0.019(3) 0.018(3) 0.021(2) 0.0006(19) 0.000(2) -0.001(2)
N2 0.024(3) 0.020(2) 0.034(3) 0.000(2) 0.007(3) 0.002(2)
C1 0.017(3) 0.016(3) 0.027(3) 0.005(2) 0.001(2) -0.001(2)
C2 0.021(3) 0.031(4) 0.047(4) 0.005(3) 0.005(3) 0.001(3)
C3 0.022(4) 0.041(4) 0.047(4) 0.012(3) -0.005(3) 0.000(3)
C4 0.025(4) 0.030(4) 0.031(3) 0.006(3) -0.006(3) -0.006(3)
C5 0.023(3) 0.022(3) 0.022(3) 0.009(2) -0.003(2) -0.002(3)
C6 0.030(4) 0.021(3) 0.016(3) 0.002(2) 0.000(2) -0.010(3)
C7 0.024(3) 0.028(3) 0.021(3) -0.003(2) 0.002(3) 0.003(3)
C8 0.018(3) 0.032(3) 0.019(3) 0.001(2) -0.001(2) 0.001(3)
C9 0.018(3) 0.014(3) 0.019(3) -0.003(2) -0.001(3) 0.000(2)
C10 0.028(3) 0.018(3) 0.019(3) 0.002(2) -0.002(2) -0.006(3)
C11 0.038(4) 0.022(3) 0.020(3) 0.001(2) 0.003(3) -0.003(3)
C12 0.027(3) 0.019(3) 0.020(3) -0.004(2) 0.007(3) -0.004(3)
C13 0.020(3) 0.019(3) 0.023(3) -0.002(2) 0.005(2) -0.002(2)
C14 0.023(3) 0.012(3) 0.023(3) 0.000(2) 0.001(2) -0.004(2)
C15 0.024(3) 0.019(3) 0.021(3) 0.003(2) 0.000(2) -0.003(3)
C16 0.028(4) 0.026(3) 0.023(3) 0.002(2) 0.005(3) 0.001(3)
C17 0.024(4) 0.025(3) 0.037(3) 0.001(3) 0.008(3) -0.009(3)
C18 0.025(4) 0.024(3) 0.039(4) -0.006(2) -0.006(3) -0.003(3)
C19 0.028(3) 0.023(3) 0.021(3) -0.002(3) 0.001(2) -0.007(3)
C20 0.032(4) 0.022(3) 0.024(3) -0.004(2) 0.010(2) -0.001(3)
C21 0.016(3) 0.021(3) 0.022(3) -0.001(2) 0.005(2) 0.001(2)
C22 0.019(3) 0.027(3) 0.027(3) -0.002(2) 0.000(3) -0.001(3)
C23 0.025(4) 0.028(3) 0.047(4) -0.008(3) 0.010(3) -0.004(3)
C24 0.037(4) 0.022(3) 0.046(4) 0.009(3) 0.018(3) 0.009(4)
C25 0.031(4) 0.045(4) 0.031(4) 0.011(3) 0.004(3) 0.018(3)
C26 0.023(4) 0.037(4) 0.031(3) -0.005(3) 0.000(3) 0.003(3)

loop_
_atom_type_symbol
_atom_type_description
_atom_type_scat_dispersion_real
_atom_type_scat_dispersion_imag
_atom_type_scat_source
C C 0.0033 0.0016 'International Tables Vol C Tables 4.2.6.8 and 6.1.1.4'
H H 0.0000 0.0000 'International Tables Vol C Tables 4.2.6.8 and 6.1.1.4'
I I -0.4742 1.8119 'International Tables Vol C Tables 4.2.6.8 and 6.1.1.4'
N N 0.0061 0.0033 'International Tables Vol C Tables 4.2.6.8 and 6.1.1.4'
O O 0.0106 0.0060 'International Tables Vol C Tables 4.2.6.8 and 6.1.1.4'

loop_
_geom_angle_atom_site_label_1
_geom_angle_atom_site_label_2
_geom_angle_atom_site_label_3
_geom_angle
_geom_angle_site_symmetry_1
_geom_angle_site_symmetry_3
_geom_angle_publ_flag
C9 N1 C12 136.0(5) . . ?
C10 N1 C9 129.1(5) . . ?
C10 N1 C12 94.9(5) . . ?
C2 N2 C1 117.6(6) . . ?
N2 C1 C5 122.3(6) . . ?
N2 C1 C9 118.6(5) . . ?
C9 C1 C5 119.2(5) . . ?
N2 C2 H2 118.1 . . ?
N2 C2 C3 123.7(6) . . ?
C3 C2 H2 118.1 . . ?
C2 C3 H3 120.2 . . ?
C4 C3 C2 119.5(7) . . ?
C4 C3 H3 120.2 . . ?
C3 C4 H4 120.0 . . ?
C3 C4 C5 120.0(6) . . ?
C5 C4 H4 120.0 . . ?
C4 C5 C1 116.8(6) . . ?
C4 C5 C6 124.9(6) . . ?
C6 C5 C1 118.3(5) . . ?
C5 C6 I1 121.0(4) . . ?
C7 C6 I1 118.3(5) . . ?
C7 C6 C5 120.7(5) . . ?
C6 C7 H7 119.5 . . ?
C6 C7 C8 121.1(6) . . ?
C8 C7 H7 119.5 . . ?
C7 C8 H8 120.0 . . ?
C9 C8 C7 120.0(6) . . ?
C9 C8 H8 120.0 . . ?
N1 C9 C1 121.0(5) . . ?
C8 C9 N1 118.2(5) . . ?
C8 C9 C1 120.7(5) . . ?
O1 C10 N1 132.3(5) . . ?
O1 C10 C11 135.6(6) . . ?
N1 C10 C11 92.1(5) . . ?
C10 C11 H11A 114.2 . . ?
C10 C11 H11B 114.2 . . ?
C10 C11 C12 86.7(5) . . ?
H11A C11 H11B 111.4 . . ?
C12 C11 H11A 114.2 . . ?
C12 C11 H11B 114.2 . . ?
N1 C12 C11 86.4(4) . . ?
N1 C12 H12 111.5 . . ?
N1 C12 C13 115.6(5) . . ?
C11 C12 H12 111.5 . . ?
C13 C12 C11 118.0(5) . . ?
C13 C12 H12 111.5 . . ?
C12 C13 H13 107.1 . . ?
C12 C13 C20 107.6(5) . . ?
C14 C13 C12 114.0(5) . . ?
C14 C13 H13 107.1 . . ?
C14 C13 C20 113.6(5) . . ?
C20 C13 H13 107.1 . . ?
C15 C14 C13 118.4(6) . . ?
C19 C14 C13 123.0(5) . . ?
C19 C14 C15 118.6(6) . . ?
C14 C15 H15 120.0 . . ?
C16 C15 C14 119.9(6) . . ?
C16 C15 H15 120.0 . . ?
C15 C16 H16 119.4 . . ?
C17 C16 C15 121.2(6) . . ?
C17 C16 H16 119.4 . . ?
C16 C17 H17 120.7 . . ?
C16 C17 C18 118.6(6) . . ?
C18 C17 H17 120.7 . . ?
C17 C18 H18 119.4 . . ?
C17 C18 C19 121.2(6) . . ?
C19 C18 H18 119.4 . . ?
C14 C19 C18 120.4(6) . . ?
C14 C19 H19 119.8 . . ?
C18 C19 H19 119.8 . . ?
C13 C20 H20A 108.6 . . ?
C13 C20 H20B 108.6 . . ?
H20A C20 H20B 107.6 . . ?
C21 C20 C13 114.7(5) . . ?
C21 C20 H20A 108.6 . . ?
C21 C20 H20B 108.6 . . ?
C22 C21 C20 120.5(6) . . ?
C22 C21 C26 117.6(6) . . ?
C26 C21 C20 121.8(6) . . ?
C21 C22 H22 119.2 . . ?
C21 C22 C23 121.5(6) . . ?
C23 C22 H22 119.2 . . ?
C22 C23 H23 120.0 . . ?
C24 C23 C22 120.0(7) . . ?
C24 C23 H23 120.0 . . ?
C23 C24 H24 120.2 . . ?
C25 C24 C23 119.6(7) . . ?
C25 C24 H24 120.2 . . ?
C24 C25 H25 119.7 . . ?
C24 C25 C26 120.7(7) . . ?
C26 C25 H25 119.7 . . ?
C21 C26 H26 119.7 . . ?
C25 C26 C21 120.7(6) . . ?
C25 C26 H26 119.7 . . ?

loop_
_geom_bond_atom_site_label_1
_geom_bond_atom_site_label_2
_geom_bond_distance
_geom_bond_site_symmetry_2
_geom_bond_publ_flag
I1 C6 2.096(6) . ?
O1 C10 1.211(8) . ?
N1 C9 1.412(7) . ?
N1 C10 1.374(8) . ?
N1 C12 1.487(7) . ?
N2 C1 1.367(8) . ?
N2 C2 1.329(9) . ?
C1 C5 1.437(9) . ?
C1 C9 1.421(9) . ?
C2 H2 0.9500 . ?
C2 C3 1.404(10) . ?
C3 H3 0.9500 . ?
C3 C4 1.350(10) . ?
C4 H4 0.9500 . ?
C4 C5 1.416(8) . ?
C5 C6 1.422(9) . ?
C6 C7 1.372(9) . ?
C7 H7 0.9500 . ?
C7 C8 1.407(8) . ?
C8 H8 0.9500 . ?
C8 C9 1.377(8) . ?
C10 C11 1.517(8) . ?
C11 H11A 0.9900 . ?
C11 H11B 0.9900 . ?
C11 C12 1.555(9) . ?
C12 H12 1.0000 . ?
C12 C13 1.529(8) . ?
C13 H13 1.0000 . ?
C13 C14 1.524(8) . ?
C13 C20 1.555(8) . ?
C14 C15 1.406(8) . ?
C14 C19 1.381(8) . ?
C15 H15 0.9500 . ?
C15 C16 1.396(9) . ?
C16 H16 0.9500 . ?
C16 C17 1.375(9) . ?
C17 H17 0.9500 . ?
C17 C18 1.384(9) . ?
C18 H18 0.9500 . ?
C18 C19 1.394(9) . ?
C19 H19 0.9500 . ?
C20 H20A 0.9900 . ?
C20 H20B 0.9900 . ?
C20 C21 1.496(8) . ?
C21 C22 1.384(8) . ?
C21 C26 1.398(9) . ?
C22 H22 0.9500 . ?
C22 C23 1.388(9) . ?
C23 H23 0.9500 . ?
C23 C24 1.376(10) . ?
C24 H24 0.9500 . ?
C24 C25 1.373(11) . ?
C25 H25 0.9500 . ?
C25 C26 1.385(10) . ?
C26 H26 0.9500 . ?

loop_
_geom_torsion_atom_site_label_1
_geom_torsion_atom_site_label_2
_geom_torsion_atom_site_label_3
_geom_torsion_atom_site_label_4
_geom_torsion
_geom_torsion_site_symmetry_1
_geom_torsion_site_symmetry_2
_geom_torsion_site_symmetry_3
_geom_torsion_site_symmetry_4
_geom_torsion_publ_flag
I1 C6 C7 C8 -178.9(5) . . . . ?
O1 C10 C11 C12 178.8(8) . . . . ?
N1 C10 C11 C12 0.4(5) . . . . ?
N1 C12 C13 C14 45.4(7) . . . . ?
N1 C12 C13 C20 172.4(5) . . . . ?
N2 C1 C5 C4 -2.1(9) . . . . ?
N2 C1 C5 C6 177.2(5) . . . . ?
N2 C1 C9 N1 -0.9(8) . . . . ?
N2 C1 C9 C8 -177.9(5) . . . . ?
N2 C2 C3 C4 -2.3(11) . . . . ?
C1 N2 C2 C3 1.3(9) . . . . ?
C1 C5 C6 I1 -178.4(4) . . . . ?
C1 C5 C6 C7 0.2(9) . . . . ?
C2 N2 C1 C5 0.9(9) . . . . ?
C2 N2 C1 C9 -179.7(5) . . . . ?
C2 C3 C4 C5 1.0(11) . . . . ?
C3 C4 C5 C1 1.1(9) . . . . ?
C3 C4 C5 C6 -178.2(6) . . . . ?
C4 C5 C6 I1 0.8(9) . . . . ?
C4 C5 C6 C7 179.4(6) . . . . ?
C5 C1 C9 N1 178.4(5) . . . . ?
C5 C1 C9 C8 1.5(9) . . . . ?
C5 C6 C7 C8 2.5(9) . . . . ?
C6 C7 C8 C9 -3.2(9) . . . . ?
C7 C8 C9 N1 -175.9(5) . . . . ?
C7 C8 C9 C1 1.1(9) . . . . ?
C9 N1 C10 O1 3.9(11) . . . . ?
C9 N1 C10 C11 -177.6(6) . . . . ?
C9 N1 C12 C11 177.3(6) . . . . ?
C9 N1 C12 C13 57.9(9) . . . . ?
C9 C1 C5 C4 178.6(6) . . . . ?
C9 C1 C5 C6 -2.1(8) . . . . ?
C10 N1 C9 C1 -152.7(6) . . . . ?
C10 N1 C9 C8 24.4(9) . . . . ?
C10 N1 C12 C11 0.4(5) . . . . ?
C10 N1 C12 C13 -119.0(6) . . . . ?
C10 C11 C12 N1 -0.4(4) . . . . ?
C10 C11 C12 C13 116.8(5) . . . . ?
C11 C12 C13 C14 -54.7(7) . . . . ?
C11 C12 C13 C20 72.3(6) . . . . ?
C12 N1 C9 C1 31.3(10) . . . . ?
C12 N1 C9 C8 -151.6(6) . . . . ?
C12 N1 C10 O1 -178.9(7) . . . . ?
C12 N1 C10 C11 -0.4(5) . . . . ?
C12 C13 C14 C15 -93.5(7) . . . . ?
C12 C13 C14 C19 87.8(7) . . . . ?
C12 C13 C20 C21 -179.0(5) . . . . ?
C13 C14 C15 C16 -178.3(5) . . . . ?
C13 C14 C19 C18 178.9(6) . . . . ?
C13 C20 C21 C22 123.6(6) . . . . ?
C13 C20 C21 C26 -57.8(8) . . . . ?
C14 C13 C20 C21 -51.8(7) . . . . ?
C14 C15 C16 C17 -0.6(10) . . . . ?
C15 C14 C19 C18 0.2(10) . . . . ?
C15 C16 C17 C18 0.1(10) . . . . ?
C16 C17 C18 C19 0.5(10) . . . . ?
C17 C18 C19 C14 -0.7(10) . . . . ?
C19 C14 C15 C16 0.4(9) . . . . ?
C20 C13 C14 C15 142.8(6) . . . . ?
C20 C13 C14 C19 -35.9(8) . . . . ?
C20 C21 C22 C23 178.9(6) . . . . ?
C20 C21 C26 C25 -178.4(6) . . . . ?
C21 C22 C23 C24 0.0(10) . . . . ?
C22 C21 C26 C25 0.4(9) . . . . ?
C22 C23 C24 C25 -0.7(10) . . . . ?
C23 C24 C25 C26 1.2(10) . . . . ?
C24 C25 C26 C21 -1.0(10) . . . . ?
C26 C21 C22 C23 0.1(9) . . . . ?
